data_7039019
loop_
_publ_author_name
'Sha, Yunfei'
'Bai, Shizhe'
'Lou, Jiaying'
'Wu, Da'
'Liu, Baizhan'
'Ling, Yun'

_publ_section_title
;
 Tuning the adsorption behaviors of water, methanol, and ethanol in a
 porous material by varying the flexibility of substituted groups.
;
_journal_issue 17
_journal_name_full 'Dalton transactions (Cambridge, England : 2003)'
_journal_page_first 7235
_journal_page_last 7239
_journal_paper_doi 10.1039/c6dt00658b
_journal_volume 45
_journal_year 2016
_chemical_formula_sum 'C11 H10 Cu O7'
_chemical_formula_weight 317.73
_chemical_name_systematic
;
 ?
;
_chemical_properties_physical Heat-sensitive
_space_group_crystal_system trigonal
_space_group_IT_number 164
_space_group_name_Hall '-P 3 2"'
_space_group_name_H-M_alt 'P -3 m 1'
_symmetry_space_group_name_Hall '-P 3 2"'
_symmetry_space_group_name_H-M 'P -3 m 1'
_atom_sites_solution_hydrogens mixed
_audit_creation_method SHELXL-2013
_audit_update_record
;
2016-02-08 deposited with the CCDC.
2016-04-01 downloaded from the CCDC.
;
_cell_angle_alpha 90
_cell_angle_beta 90
_cell_angle_gamma 120
_cell_formula_units_Z 6
_cell_length_a 18.4978(19)
_cell_length_b 18.4978(19)
_cell_length_c 6.7746(7)
_cell_measurement_reflns_used 3062
_cell_measurement_temperature 293(2)
_cell_measurement_theta_max 25.74
_cell_measurement_theta_min 2.20
_cell_volume 2007.5(4)
_computing_cell_refinement 'Bruker SAINT'
_computing_data_collection 'Bruker APEX2'
_computing_data_reduction 'Bruker SAINT'
_computing_molecular_graphics 'Bruker SHELXTL'
_computing_publication_material 'Bruker SHELXTL'
_computing_structure_refinement 'SHELXL-2013 (Sheldrick, 2013)'
_computing_structure_solution 'SHELXS-97 (Sheldrick, 2008)'
_diffrn_ambient_temperature 293(2)
_diffrn_measured_fraction_theta_full 0.993
_diffrn_measured_fraction_theta_max 0.997
_diffrn_measurement_device_type 'Bruker APEX-II CCD'
_diffrn_measurement_method '\f and \w scans'
_diffrn_radiation_type MoK\a
_diffrn_radiation_wavelength 0.71073
_diffrn_reflns_av_R_equivalents 0.0447
_diffrn_reflns_av_unetI/netI 0.0217
_diffrn_reflns_Laue_measured_fraction_full 0.993
_diffrn_reflns_Laue_measured_fraction_max 0.997
_diffrn_reflns_limit_h_max 22
_diffrn_reflns_limit_h_min -21
_diffrn_reflns_limit_k_max 22
_diffrn_reflns_limit_k_min -22
_diffrn_reflns_limit_l_max 8
_diffrn_reflns_limit_l_min -8
_diffrn_reflns_number 12430
_diffrn_reflns_point_group_measured_fraction_full 0.993
_diffrn_reflns_point_group_measured_fraction_max 0.997
_diffrn_reflns_theta_full 25.242
_diffrn_reflns_theta_max 25.178
_diffrn_reflns_theta_min 1.271
_diffrn_source 'sealed tube'
_exptl_absorpt_coefficient_mu 1.656
_exptl_absorpt_correction_T_max 1.0000
_exptl_absorpt_correction_T_min 0.6000
_exptl_absorpt_correction_type multi-scan
_exptl_absorpt_process_details SADABS
_exptl_crystal_colour blue
_exptl_crystal_density_diffrn 1.577
_exptl_crystal_description sheet
_exptl_crystal_F_000 966
_exptl_crystal_preparation adsorption
_exptl_crystal_size_max 0.23
_exptl_crystal_size_mid 0.10
_exptl_crystal_size_min 0.08
_refine_diff_density_max 1.167
_refine_diff_density_min -1.297
_refine_diff_density_rms 0.258
_refine_ls_extinction_method none
_refine_ls_goodness_of_fit_ref 1.200
_refine_ls_hydrogen_treatment constr
_refine_ls_matrix_type full
_refine_ls_number_parameters 115
_refine_ls_number_reflns 1331
_refine_ls_number_restraints 31
_refine_ls_restrained_S_all 1.209
_refine_ls_R_factor_all 0.0563
_refine_ls_R_factor_gt 0.0438
_refine_ls_shift/su_max 0.005
_refine_ls_shift/su_mean 0.000
_refine_ls_structure_factor_coef Fsqd
_refine_ls_weighting_details
;
 w=1/[\s^2^(Fo^2^)+(0.0978P)^2^+2.2640P]
 where P=(Fo^2^+2Fc^2^)/3
;
_refine_ls_weighting_scheme calc
_refine_ls_wR_factor_gt 0.1368
_refine_ls_wR_factor_ref 0.1568
_reflns_Friedel_coverage 0.000
_reflns_number_gt 1142
_reflns_number_total 1331
_reflns_threshold_expression 'I > 2\s(I)'
_cod_data_source_file c6dt00658b2.cif
_cod_data_source_block Cu-L1
_cod_depositor_comments 'Adding full bibliography for 7039019.cif.'
_cod_original_cell_volume 2007.5(5)
_cod_database_code 7039019
_shelx_space_group_comment
;
The symmetry employed for this shelxl refinement is uniquely defined
by the following loop, which should always be used as a source of
symmetry information in preference to the above space-group names.
They are only intended as comments.
;

loop_
_space_group_symop_operation_xyz
'x, y, z'
'-y, x-y, z'
'-x+y, -x, z'
'y, x, -z'
'x-y, -y, -z'
'-x, -x+y, -z'
'-x, -y, -z'
'y, -x+y, -z'
'x-y, x, -z'
'-y, -x, z'
'-x+y, y, z'
'x, x-y, z'

loop_
_atom_site_label
_atom_site_type_symbol
_atom_site_fract_x
_atom_site_fract_y
_atom_site_fract_z
_atom_site_U_iso_or_equiv
_atom_site_adp_type
_atom_site_occupancy
_atom_site_site_symmetry_order
_atom_site_calc_flag
_atom_site_refinement_flags_posn
_atom_site_refinement_flags_adp
_atom_site_refinement_flags_occupancy
Cu1 Cu 0.52386(2) 0.04773(4) 1.65496(9) 0.0171(3) Uani 1 2 d S T P
O1 O 0.56245(13) 0.1249(3) 1.9108(6) 0.0310(10) Uani 1 2 d S T P
H1A H 0.5893 0.1787 1.9013 0.046 Uiso 1 2 d R U P
H1B H 0.5518 0.1036 2.0279 0.046 Uiso 1 2 d R U P
O2 O 0.58836(19) 0.0292(2) 1.2436(5) 0.0361(8) Uani 1 1 d . . .
O3 O 0.6287(2) 0.1089(2) 1.5114(5) 0.0419(10) Uani 1 1 d . . .
C1 C 0.6404(3) 0.0908(2) 1.3408(6) 0.0229(9) Uani 1 1 d . . .
C2 C 0.7223(3) 0.1484(3) 1.2439(6) 0.0245(9) Uani 1 1 d . . .
C3 C 0.7781(2) 0.2219(2) 1.3382(9) 0.0248(13) Uani 1 2 d S T P
H3 H 0.7664 0.2336 1.4638 0.030 Uiso 1 2 calc R U P
C4 C 0.7405(3) 0.1299(3) 1.0577(7) 0.0286(10) Uani 1 1 d . . .
H4 H 0.7026 0.0809 0.9940 0.034 Uiso 1 1 calc R U .
C5 C 0.8152(2) 0.1848(2) 0.9679(9) 0.0305(15) Uani 1 2 d S T P
C6 C 0.7943(9) 0.0940(7) 0.6963(17) 0.052(3) Uani 0.5 1 d . . P
H6A H 0.8130 0.1013 0.5602 0.063 Uiso 0.5 1 calc R U P
H6B H 0.7349 0.0747 0.6954 0.063 Uiso 0.5 1 calc R U P
C7 C 0.8070(10) 0.0333(10) 0.783(2) 0.077(4) Uani 0.5 1 d D U P
C8 C 0.8204(13) -0.0183(13) 0.856(3) 0.121(7) Uani 0.5 1 d D U P
H8 H 0.8306 -0.0582 0.9123 0.145 Uiso 0.5 1 calc R U P
O4 O 0.8334(2) 0.1666(2) 0.7864(8) 0.0523(15) Uani 1 2 d S T P
O5 O 0.6667 0.3333 0.540(14) 0.47(4) Uani 1 6 d S TU P
O5' O 0.7077(10) 0.415(2) 0.856(8) 0.179(19) Uani 0.3334 2 d S TU P
O5'' O 0.6667 0.3333 1.127(10) 0.34(3) Uani 1 6 d S TU P

loop_
_atom_site_aniso_label
_atom_site_aniso_U_11
_atom_site_aniso_U_22
_atom_site_aniso_U_33
_atom_site_aniso_U_23
_atom_site_aniso_U_13
_atom_site_aniso_U_12
Cu1 0.0206(4) 0.0099(4) 0.0172(5) 0.0003(2) 0.00015(12) 0.0049(2)
O1 0.044(2) 0.019(2) 0.021(2) -0.0037(17) -0.0019(9) 0.0095(11)
O2 0.0234(16) 0.0315(17) 0.0286(17) -0.0106(14) 0.0053(13) -0.0050(14)
O3 0.0303(18) 0.0317(18) 0.0302(18) -0.0115(14) 0.0110(15) -0.0097(15)
C1 0.021(2) 0.0159(19) 0.027(2) 0.0027(17) 0.0000(17) 0.0054(17)
C2 0.022(2) 0.021(2) 0.023(2) -0.0002(17) 0.0007(17) 0.0056(18)
C3 0.022(2) 0.022(2) 0.024(3) -0.0012(13) 0.0012(13) 0.005(2)
C4 0.027(2) 0.020(2) 0.031(2) -0.0050(18) -0.0004(19) 0.0049(19)
C5 0.035(3) 0.035(3) 0.017(3) -0.0032(13) 0.0032(13) 0.014(3)
C6 0.065(8) 0.054(7) 0.035(6) -0.015(5) -0.005(6) 0.028(6)
C7 0.081(8) 0.069(7) 0.079(8) 0.001(6) -0.002(6) 0.035(6)
C8 0.125(11) 0.111(10) 0.137(11) 0.007(8) 0.002(8) 0.066(8)
O4 0.056(2) 0.056(2) 0.038(3) -0.0126(14) 0.0126(14) 0.022(3)
O5 0.37(4) 0.37(4) 0.68(9) 0.000 0.000 0.183(19)
O5' 0.069(11) 0.10(2) 0.38(6) -0.11(3) -0.055(15) 0.050(10)
O5'' 0.105(11) 0.105(11) 0.83(8) 0.000 0.000 0.052(5)

loop_
_atom_type_symbol
_atom_type_description
_atom_type_scat_dispersion_real
_atom_type_scat_dispersion_imag
_atom_type_scat_source
C C 0.0033 0.0016 'International Tables Vol C Tables 4.2.6.8 and 6.1.1.4'
H H 0.0000 0.0000 'International Tables Vol C Tables 4.2.6.8 and 6.1.1.4'
O O 0.0106 0.0060 'International Tables Vol C Tables 4.2.6.8 and 6.1.1.4'
Cu Cu 0.3201 1.2651 'International Tables Vol C Tables 4.2.6.8 and 6.1.1.4'

loop_
_geom_angle_atom_site_label_1
_geom_angle_atom_site_label_2
_geom_angle_atom_site_label_3
_geom_angle
_geom_angle_site_symmetry_1
_geom_angle_site_symmetry_3
O3 Cu1 O3 89.7(2) 11_655 .
O3 Cu1 O2 90.02(18) 11_655 7_658
O3 Cu1 O2 168.82(13) . 7_658
O3 Cu1 O2 168.82(13) 11_655 5_558
O3 Cu1 O2 90.02(18) . 5_558
O2 Cu1 O2 88.1(2) 7_658 5_558
O3 Cu1 O1 96.57(12) 11_655 .
O3 Cu1 O1 96.57(12) . .
O2 Cu1 O1 94.56(12) 7_658 .
O2 Cu1 O1 94.56(12) 5_558 .
O3 Cu1 Cu1 83.83(10) 11_655 7_658
O3 Cu1 Cu1 83.83(10) . 7_658
O2 Cu1 Cu1 85.03(9) 7_658 7_658
O2 Cu1 Cu1 85.03(9) 5_558 7_658
O1 Cu1 Cu1 179.44(12) . 7_658
C1 O2 Cu1 122.0(3) . 7_658
C1 O3 Cu1 124.1(3) . .
O2 C1 O3 125.0(4) . .
O2 C1 C2 117.5(4) . .
O3 C1 C2 117.6(4) . .
C3 C2 C4 120.4(4) . .
C3 C2 C1 119.2(4) . .
C4 C2 C1 120.4(4) . .
C2 C3 C2 119.4(6) . 10_665
C5 C4 C2 119.7(4) . .
O4 C5 C4 119.8(3) . .
O4 C5 C4 119.8(3) . 10_665
C4 C5 C4 120.4(6) . 10_665
O4 C6 C7 113.6(11) . .
C8 C7 C6 178.1(19) . .
C7 C8 C8 101.2(17) . 5_557
C6 O4 C6 103.7(12) 10_665 .
C6 O4 C5 126.5(6) 10_665 .
C6 O4 C5 126.5(6) . .

loop_
_geom_bond_atom_site_label_1
_geom_bond_atom_site_label_2
_geom_bond_distance
_geom_bond_site_symmetry_2
Cu1 O3 1.948(3) 11_655
Cu1 O3 1.948(3) .
Cu1 O2 1.963(3) 7_658
Cu1 O2 1.963(3) 5_558
Cu1 O1 2.129(4) .
Cu1 Cu1 2.5974(13) 7_658
O2 C1 1.250(5) .
O2 Cu1 1.963(3) 7_658
O3 C1 1.252(5) .
C1 C2 1.499(6) .
C2 C3 1.385(5) .
C2 C4 1.392(6) .
C3 C2 1.385(5) 10_665
C4 C5 1.381(5) .
C5 O4 1.360(8) .
C5 C4 1.381(5) 10_665
C6 O4 1.314(12) .
C6 C7 1.389(19) .
C7 C8 1.204(10) .
C8 C8 2.04(5) 5_557
O4 C6 1.314(12) 10_665
